data_4505512
loop_
_publ_author_name
'Park, Sunhong'
'Lindoy, Leonard F.'
'Lee, Shim Sung'

_publ_section_title
;
 Assembly of Silver(I) Complexes of Isomeric NS2-Macrocycles Displaying
 Cyclic Oligomer, Helix, and Zigzag Structures
;
_journal_issue 3
_journal_name_full 'Crystal Growth &amp; Design'
_journal_page_first 1320
_journal_paper_doi 10.1021/cg201374g
_journal_volume 12
_journal_year 2012
_chemical_formula_sum 'C29 H41 Ag2 Cl5 N4 O8 S4'
_chemical_formula_weight 1094.89
_chemical_name_systematic
; 
 ? 
;
_space_group_IT_number 14
_symmetry_cell_setting monoclinic
_symmetry_space_group_name_Hall '-P 2yn'
_symmetry_space_group_name_H-M 'P 1 21/n 1'
_atom_sites_solution_hydrogens geom
_atom_sites_solution_primary direct
_atom_sites_solution_secondary difmap
_audit_creation_method SHELXTL
_cell_angle_alpha 90.00
_cell_angle_beta 94.465(4)
_cell_angle_gamma 90.00
_cell_formula_units_Z 4
_cell_length_a 7.7864(7)
_cell_length_b 18.8075(17)
_cell_length_c 28.265(3)
_cell_measurement_reflns_used 9303
_cell_measurement_temperature 173(2)
_cell_measurement_theta_max 32.15
_cell_measurement_theta_min 2.28
_cell_volume 4126.6(7)
_computing_cell_refinement 'Bruker SAINT'
_computing_data_collection 'Bruker APEX2'
_computing_data_reduction 'Bruker SAINT'
_computing_molecular_graphics 'Bruker SHELXTL'
_computing_publication_material 'Bruker SHELXTL'
_computing_structure_refinement 'Bruker SHELXTL'
_computing_structure_solution 'Bruker SHELXTL'
_diffrn_ambient_temperature 173(2)
_diffrn_measured_fraction_theta_full 0.980
_diffrn_measured_fraction_theta_max 0.980
_diffrn_measurement_device_type 'Bruker APEX-II CCD'
_diffrn_measurement_method '\f and \w scans'
_diffrn_radiation_monochromator graphite
_diffrn_radiation_source 'fine-focus sealed tube'
_diffrn_radiation_type MoK\a
_diffrn_radiation_wavelength 0.71073
_diffrn_reflns_av_R_equivalents 0.0436
_diffrn_reflns_av_sigmaI/netI 0.0299
_diffrn_reflns_limit_h_max 9
_diffrn_reflns_limit_h_min -6
_diffrn_reflns_limit_k_max 23
_diffrn_reflns_limit_k_min -22
_diffrn_reflns_limit_l_max 34
_diffrn_reflns_limit_l_min -31
_diffrn_reflns_number 49783
_diffrn_reflns_theta_full 26.00
_diffrn_reflns_theta_max 26.00
_diffrn_reflns_theta_min 1.30
_diffrn_standards_number 0
_exptl_absorpt_coefficient_mu 1.525
_exptl_absorpt_correction_T_max 0.8264
_exptl_absorpt_correction_T_min 0.6410
_exptl_absorpt_correction_type multi-scan
_exptl_absorpt_process_details SADABS
_exptl_crystal_colour colorless
_exptl_crystal_density_diffrn 1.762
_exptl_crystal_density_method 'not measured'
_exptl_crystal_description block
_exptl_crystal_F_000 2200
_exptl_crystal_size_max 0.32
_exptl_crystal_size_mid 0.26
_exptl_crystal_size_min 0.13
_refine_diff_density_max 1.117
_refine_diff_density_min -1.246
_refine_diff_density_rms 0.102
_refine_ls_extinction_method none
_refine_ls_goodness_of_fit_ref 1.123
_refine_ls_hydrogen_treatment constr
_refine_ls_matrix_type full
_refine_ls_number_parameters 469
_refine_ls_number_reflns 7952
_refine_ls_number_restraints 0
_refine_ls_restrained_S_all 1.123
_refine_ls_R_factor_all 0.0531
_refine_ls_R_factor_gt 0.0431
_refine_ls_shift/su_max 0.001
_refine_ls_shift/su_mean 0.000
_refine_ls_structure_factor_coef Fsqd
_refine_ls_weighting_details 'calc w=1/[\s^2^(Fo^2^)+(0.0267P)^2^+17.3847P] where P=(Fo^2^+2Fc^2^)/3'
_refine_ls_weighting_scheme calc
_refine_ls_wR_factor_gt 0.0961
_refine_ls_wR_factor_ref 0.1035
_reflns_number_gt 6783
_reflns_number_total 7952
_reflns_threshold_expression >2sigma(I)
_cod_data_source_file cg201374g_si_002.cif
_cod_data_source_block 3
_cod_depositor_comments
;
The following automatic conversions were performed:

'_symmetry_cell_setting' value 'Monoclinic' changed to 'monoclinic'
according to /home/saulius/struct/CIF-dictionaries/cif_core.dic
dictionary named 'cif_core.dic' version 2.4.1 from 2010-06-29.

Automatic conversion script
Id: cif_fix_values 1715 2011-07-08 13:25:40Z adriana 
;
_cod_original_sg_symbol_H-M P2(1)/n
_cod_database_code 4505512

loop_
_symmetry_equiv_pos_as_xyz
'x, y, z'
'-x+1/2, y+1/2, -z+1/2'
'-x, -y, -z'
'x-1/2, -y-1/2, z-1/2'

loop_
_atom_site_label
_atom_site_type_symbol
_atom_site_fract_x
_atom_site_fract_y
_atom_site_fract_z
_atom_site_U_iso_or_equiv
_atom_site_adp_type
_atom_site_occupancy
_atom_site_symmetry_multiplicity
_atom_site_calc_flag
_atom_site_refinement_flags
Ag1 Ag 0.33745(4) 0.612440(18) 0.352029(12) 0.02719(10) Uani 1 1 d .
Ag2 Ag 0.83964(4) 0.734307(18) 0.355371(13) 0.02837(10) Uani 1 1 d .
Cl1 Cl 0.65585(14) 0.83343(6) 0.16202(4) 0.0296(2) Uani 1 1 d .
Cl2 Cl 0.35215(14) 1.01134(6) 0.34792(4) 0.0321(3) Uani 1 1 d .
Cl3 Cl 0.07913(17) 0.95078(7) 0.55203(5) 0.0416(3) Uani 1 1 d .
Cl4 Cl 0.3152(2) 0.94094(9) 0.47836(5) 0.0551(4) Uani 1 1 d .
Cl5 Cl 0.3122(3) 0.83285(10) 0.55123(7) 0.0827(6) Uani 1 1 d .
O1 O 0.6193(6) 0.7848(2) 0.19860(14) 0.0578(11) Uani 1 1 d .
O2 O 0.7227(6) 0.8980(2) 0.1831(2) 0.0719(15) Uani 1 1 d .
O3 O 0.7799(5) 0.8035(2) 0.13299(14) 0.0515(10) Uani 1 1 d .
O4 O 0.5007(5) 0.8485(3) 0.13395(14) 0.0610(12) Uani 1 1 d .
O5 O 0.2334(6) 1.0483(3) 0.37442(18) 0.0709(14) Uani 1 1 d .
O6 O 0.4933(6) 0.9870(3) 0.37815(17) 0.0772(16) Uani 1 1 d .
O7 O 0.4159(7) 1.0578(3) 0.31332(16) 0.0755(15) Uani 1 1 d .
O8 O 0.2733(6) 0.9512(3) 0.32306(18) 0.0696(14) Uani 1 1 d .
S1 S 0.40674(14) 0.49338(6) 0.39567(4) 0.0255(2) Uani 1 1 d .
S2 S -0.00003(13) 0.62309(6) 0.35261(4) 0.0205(2) Uani 1 1 d .
S3 S 0.92158(14) 0.84496(6) 0.40511(4) 0.0287(3) Uani 1 1 d .
S4 S 0.50384(13) 0.72391(6) 0.35726(4) 0.0209(2) Uani 1 1 d .
N1 N 0.2501(4) 0.53103(19) 0.29206(13) 0.0227(8) Uani 1 1 d .
H1 H 0.2622 0.5533 0.2623 0.027 Uiso 1 1 calc R
N2 N 0.7567(5) 0.82048(19) 0.29969(13) 0.0252(8) Uani 1 1 d .
H2 H 0.7685 0.8013 0.2690 0.030 Uiso 1 1 calc R
N3 N 0.0457(7) 0.8779(3) 0.7534(2) 0.0567(14) Uani 1 1 d .
N4 N 0.0614(7) 0.7340(3) 0.2515(2) 0.0626(15) Uani 1 1 d .
C1 C 0.1638(5) 0.5284(2) 0.45804(15) 0.0205(9) Uani 1 1 d .
C2 C 0.2184(6) 0.4686(2) 0.42747(16) 0.0257(10) Uani 1 1 d .
H2B H 0.1237 0.4559 0.4047 0.031 Uiso 1 1 calc R
H2C H 0.2463 0.4273 0.4471 0.031 Uiso 1 1 calc R
C3 C 0.3792(6) 0.4334(2) 0.34470(16) 0.0300(10) Uani 1 1 d .
H3B H 0.4743 0.3999 0.3464 0.036 Uiso 1 1 calc R
H3C H 0.2740 0.4063 0.3469 0.036 Uiso 1 1 calc R
C4 C 0.3708(6) 0.4707(3) 0.29637(17) 0.0317(11) Uani 1 1 d .
H4B H 0.4851 0.4876 0.2907 0.038 Uiso 1 1 calc R
H4C H 0.3372 0.4362 0.2719 0.038 Uiso 1 1 calc R
C5 C 0.0693(6) 0.5095(2) 0.29347(16) 0.0274(10) Uani 1 1 d .
H5B H 0.0591 0.4778 0.3201 0.033 Uiso 1 1 calc R
H5C H 0.0337 0.4836 0.2647 0.033 Uiso 1 1 calc R
C6 C -0.0494(6) 0.5727(3) 0.29805(15) 0.0269(10) Uani 1 1 d .
H6B H -0.1674 0.5559 0.2972 0.032 Uiso 1 1 calc R
H6C H -0.0404 0.6039 0.2711 0.032 Uiso 1 1 calc R
C7 C -0.0814(5) 0.5649(2) 0.39782(15) 0.0251(9) Uani 1 1 d .
H7B H -0.2003 0.5767 0.4022 0.030 Uiso 1 1 calc R
H7C H -0.0770 0.5157 0.3875 0.030 Uiso 1 1 calc R
C8 C 0.0263(5) 0.5738(2) 0.44389(15) 0.0212(9) Uani 1 1 d .
C9 C -0.0147(6) 0.6290(2) 0.47435(16) 0.0257(9) Uani 1 1 d .
H9A H -0.1041 0.6599 0.4649 0.031 Uiso 1 1 calc R
C10 C 0.0743(6) 0.6388(2) 0.51826(16) 0.0284(10) Uani 1 1 d .
H10A H 0.0469 0.6764 0.5376 0.034 Uiso 1 1 calc R
C11 C 0.2047(6) 0.5918(3) 0.53294(16) 0.0307(10) Uani 1 1 d .
H11A H 0.2627 0.5967 0.5628 0.037 Uiso 1 1 calc R
C12 C 0.2485(5) 0.5374(2) 0.50310(15) 0.0260(10) Uani 1 1 d .
H12A H 0.3364 0.5061 0.5133 0.031 Uiso 1 1 calc R
C13 C 0.6807(6) 0.8047(2) 0.46786(15) 0.0230(9) Uani 1 1 d .
C14 C 0.7441(6) 0.8680(2) 0.44169(17) 0.0286(10) Uani 1 1 d .
H14A H 0.7832 0.9043 0.4645 0.034 Uiso 1 1 calc R
H14B H 0.6495 0.8877 0.4215 0.034 Uiso 1 1 calc R
C15 C 0.8906(6) 0.9108(2) 0.35748(17) 0.0313(11) Uani 1 1 d .
H15A H 0.7854 0.9370 0.3616 0.038 Uiso 1 1 calc R
H15B H 0.9853 0.9444 0.3606 0.038 Uiso 1 1 calc R
C16 C 0.8799(6) 0.8797(3) 0.30738(17) 0.0323(11) Uani 1 1 d .
H16A H 0.8474 0.9173 0.2849 0.039 Uiso 1 1 calc R
H16B H 0.9934 0.8631 0.3007 0.039 Uiso 1 1 calc R
C17 C 0.5765(6) 0.8422(2) 0.30237(16) 0.0270(10) Uani 1 1 d .
H17A H 0.5406 0.8706 0.2747 0.032 Uiso 1 1 calc R
H17B H 0.5679 0.8717 0.3302 0.032 Uiso 1 1 calc R
C18 C 0.4558(6) 0.7791(2) 0.30487(15) 0.0271(10) Uani 1 1 d .
H18A H 0.4632 0.7501 0.2767 0.032 Uiso 1 1 calc R
H18B H 0.3384 0.7964 0.3049 0.032 Uiso 1 1 calc R
C19 C 0.4337(6) 0.7805(2) 0.40507(15) 0.0251(9) Uani 1 1 d .
H19A H 0.4482 0.8301 0.3969 0.030 Uiso 1 1 calc R
H19B H 0.3125 0.7723 0.4088 0.030 Uiso 1 1 calc R
C20 C 0.5374(6) 0.7643(2) 0.45104(15) 0.0230(9) Uani 1 1 d .
C21 C 0.4832(6) 0.7082(2) 0.47840(17) 0.0296(10) Uani 1 1 d .
H21A H 0.3894 0.6807 0.4671 0.035 Uiso 1 1 calc R
C22 C 0.5672(6) 0.6928(3) 0.52205(17) 0.0337(11) Uani 1 1 d .
H22A H 0.5293 0.6553 0.5400 0.040 Uiso 1 1 calc R
C23 C 0.7068(6) 0.7328(3) 0.53900(17) 0.0319(11) Uani 1 1 d .
H23A H 0.7630 0.7224 0.5684 0.038 Uiso 1 1 calc R
C24 C 0.7632(6) 0.7883(3) 0.51221(16) 0.0288(10) Uani 1 1 d .
H24A H 0.8575 0.8151 0.5238 0.035 Uiso 1 1 calc R
C25 C 0.0945(7) 0.8791(3) 0.7169(2) 0.0400(12) Uani 1 1 d .
C26 C 0.1583(9) 0.8804(4) 0.6701(2) 0.0587(17) Uani 1 1 d .
H26A H 0.2510 0.8469 0.6689 0.070 Uiso 1 1 calc R
H26B H 0.1992 0.9272 0.6635 0.070 Uiso 1 1 calc R
H26C H 0.0669 0.8678 0.6468 0.070 Uiso 1 1 calc R
C27 C 0.1056(7) 0.7309(3) 0.2145(2) 0.0419(13) Uani 1 1 d .
C28 C 0.1656(8) 0.7273(3) 0.1674(2) 0.0504(15) Uani 1 1 d .
H28A H 0.2490 0.7641 0.1638 0.060 Uiso 1 1 calc R
H28B H 0.0700 0.7336 0.1442 0.060 Uiso 1 1 calc R
H28C H 0.2177 0.6818 0.1629 0.060 Uiso 1 1 calc R
C29 C 0.2851(7) 0.9228(3) 0.53820(19) 0.0407(12) Uani 1 1 d .
H29A H 0.3712 0.9496 0.5580 0.049 Uiso 1 1 calc R

loop_
_atom_site_aniso_label
_atom_site_aniso_U_11
_atom_site_aniso_U_22
_atom_site_aniso_U_33
_atom_site_aniso_U_23
_atom_site_aniso_U_13
_atom_site_aniso_U_12
Ag1 0.02144(18) 0.02492(18) 0.03514(19) -0.00397(15) 0.00179(14) -0.00648(14)
Ag2 0.02285(18) 0.02491(18) 0.0373(2) 0.00305(15) 0.00196(14) 0.00666(14)
Cl1 0.0270(6) 0.0308(6) 0.0311(6) 0.0039(5) 0.0028(4) 0.0040(5)
Cl2 0.0246(6) 0.0357(6) 0.0362(6) 0.0004(5) 0.0032(5) 0.0047(5)
Cl3 0.0411(7) 0.0366(7) 0.0475(7) -0.0017(6) 0.0062(6) 0.0055(6)
Cl4 0.0510(9) 0.0727(10) 0.0425(8) -0.0024(7) 0.0089(7) -0.0004(8)
Cl5 0.1070(16) 0.0548(10) 0.0899(14) 0.0128(10) 0.0311(12) 0.0444(11)
O1 0.079(3) 0.059(3) 0.035(2) 0.0127(19) 0.003(2) -0.007(2)
O2 0.050(3) 0.044(2) 0.126(4) -0.031(3) 0.032(3) -0.012(2)
O3 0.045(2) 0.056(3) 0.056(2) -0.004(2) 0.0173(19) 0.013(2)
O4 0.039(2) 0.094(4) 0.048(2) 0.011(2) -0.0062(18) 0.017(2)
O5 0.061(3) 0.073(3) 0.083(3) -0.006(3) 0.033(3) 0.018(3)
O6 0.075(3) 0.084(4) 0.068(3) -0.020(3) -0.028(3) 0.042(3)
O7 0.105(4) 0.072(3) 0.053(3) 0.003(2) 0.027(3) -0.017(3)
O8 0.043(2) 0.070(3) 0.097(4) -0.028(3) 0.009(2) -0.015(2)
S1 0.0178(5) 0.0305(6) 0.0283(5) 0.0021(5) 0.0028(4) 0.0034(4)
S2 0.0166(5) 0.0223(5) 0.0225(5) 0.0006(4) 0.0013(4) 0.0032(4)
S3 0.0213(6) 0.0317(6) 0.0330(6) -0.0023(5) 0.0023(5) -0.0033(5)
S4 0.0168(5) 0.0219(5) 0.0238(5) -0.0011(4) 0.0015(4) -0.0023(4)
N1 0.0215(18) 0.0241(19) 0.0234(18) -0.0016(15) 0.0064(15) 0.0006(15)
N2 0.025(2) 0.0252(19) 0.0263(19) 0.0004(16) 0.0066(15) -0.0004(16)
N3 0.048(3) 0.053(3) 0.072(4) -0.013(3) 0.020(3) -0.001(2)
N4 0.051(3) 0.075(4) 0.064(4) -0.015(3) 0.016(3) -0.013(3)
C1 0.019(2) 0.017(2) 0.027(2) 0.0034(17) 0.0073(17) -0.0018(16)
C2 0.030(2) 0.021(2) 0.028(2) 0.0029(18) 0.0104(19) 0.0014(19)
C3 0.028(2) 0.024(2) 0.038(3) -0.003(2) 0.008(2) 0.0088(19)
C4 0.032(3) 0.035(3) 0.030(2) -0.005(2) 0.011(2) 0.004(2)
C5 0.024(2) 0.030(2) 0.028(2) -0.009(2) 0.0023(18) -0.0047(19)
C6 0.021(2) 0.036(3) 0.023(2) -0.0018(19) -0.0038(17) 0.0003(19)
C7 0.019(2) 0.030(2) 0.026(2) 0.0004(19) 0.0027(18) -0.0026(18)
C8 0.018(2) 0.023(2) 0.023(2) 0.0027(17) 0.0032(16) -0.0041(17)
C9 0.020(2) 0.028(2) 0.030(2) 0.0007(19) 0.0060(18) 0.0050(18)
C10 0.029(2) 0.030(2) 0.027(2) -0.0064(19) 0.0098(19) -0.005(2)
C11 0.028(2) 0.043(3) 0.021(2) 0.003(2) 0.0014(18) -0.006(2)
C12 0.018(2) 0.030(2) 0.029(2) 0.0106(19) 0.0019(18) 0.0011(18)
C13 0.024(2) 0.021(2) 0.025(2) 0.0001(18) 0.0067(18) 0.0025(18)
C14 0.031(2) 0.022(2) 0.034(2) -0.0029(19) 0.011(2) -0.0020(19)
C15 0.033(3) 0.023(2) 0.040(3) -0.002(2) 0.012(2) -0.009(2)
C16 0.031(3) 0.032(3) 0.035(3) 0.002(2) 0.013(2) -0.005(2)
C17 0.028(2) 0.024(2) 0.029(2) 0.0063(19) 0.0036(19) 0.0050(19)
C18 0.021(2) 0.034(3) 0.025(2) 0.0006(19) -0.0021(18) 0.0006(19)
C19 0.023(2) 0.024(2) 0.028(2) -0.0038(19) 0.0030(18) 0.0045(18)
C20 0.024(2) 0.022(2) 0.024(2) -0.0013(17) 0.0028(17) 0.0080(18)
C21 0.027(2) 0.028(2) 0.034(2) 0.000(2) 0.008(2) -0.002(2)
C22 0.033(3) 0.035(3) 0.035(3) 0.011(2) 0.010(2) 0.006(2)
C23 0.030(3) 0.040(3) 0.026(2) 0.001(2) 0.0013(19) 0.009(2)
C24 0.026(2) 0.032(2) 0.028(2) -0.006(2) 0.0029(19) 0.003(2)
C25 0.029(3) 0.034(3) 0.057(4) -0.002(3) 0.003(3) 0.000(2)
C26 0.064(4) 0.055(4) 0.059(4) 0.012(3) 0.015(3) -0.002(3)
C27 0.029(3) 0.040(3) 0.057(4) -0.004(3) 0.005(3) -0.007(2)
C28 0.050(4) 0.048(3) 0.054(4) 0.005(3) 0.011(3) -0.002(3)
C29 0.036(3) 0.043(3) 0.042(3) -0.003(2) 0.000(2) 0.003(2)

loop_
_atom_type_symbol
_atom_type_description
_atom_type_scat_dispersion_real
_atom_type_scat_dispersion_imag
_atom_type_scat_source
C C 0.0033 0.0016 'International Tables Vol C Tables 4.2.6.8 and 6.1.1.4'
H H 0.0000 0.0000 'International Tables Vol C Tables 4.2.6.8 and 6.1.1.4'
N N 0.0061 0.0033 'International Tables Vol C Tables 4.2.6.8 and 6.1.1.4'
O O 0.0106 0.0060 'International Tables Vol C Tables 4.2.6.8 and 6.1.1.4'
S S 0.1246 0.1234 'International Tables Vol C Tables 4.2.6.8 and 6.1.1.4'
Cl Cl 0.1484 0.1585 'International Tables Vol C Tables 4.2.6.8 and 6.1.1.4'
Ag Ag -0.8971 1.1015 'International Tables Vol C Tables 4.2.6.8 and 6.1.1.4'

loop_
_geom_angle_atom_site_label_1
_geom_angle_atom_site_label_2
_geom_angle_atom_site_label_3
_geom_angle
_geom_angle_site_symmetry_1
_geom_angle_site_symmetry_3
N1 Ag1 S4 136.12(9) . .
N1 Ag1 S1 79.51(9) . .
S4 Ag1 S1 128.14(4) . .
N1 Ag1 S2 79.68(9) . .
S4 Ag1 S2 117.05(4) . .
S1 Ag1 S2 103.49(3) . .
N2 Ag2 S2 133.98(9) . 1_655
N2 Ag2 S3 81.31(10) . .
S2 Ag2 S3 127.38(4) 1_655 .
N2 Ag2 S4 80.83(9) . .
S2 Ag2 S4 116.71(4) 1_655 .
S3 Ag2 S4 104.76(4) . .
O4 Cl1 O1 108.9(3) . .
O4 Cl1 O3 109.9(3) . .
O1 Cl1 O3 110.2(3) . .
O4 Cl1 O2 109.2(3) . .
O1 Cl1 O2 109.2(3) . .
O3 Cl1 O2 109.4(3) . .
O6 Cl2 O5 110.4(3) . .
O6 Cl2 O7 108.4(4) . .
O5 Cl2 O7 109.8(3) . .
O6 Cl2 O8 108.7(3) . .
O5 Cl2 O8 111.8(3) . .
O7 Cl2 O8 107.7(3) . .
C3 S1 C2 100.3(2) . .
C3 S1 Ag1 98.69(15) . .
C2 S1 Ag1 107.89(15) . .
C6 S2 C7 102.5(2) . .
C6 S2 Ag2 113.44(15) . 1_455
C7 S2 Ag2 106.53(15) . 1_455
C6 S2 Ag1 95.73(14) . .
C7 S2 Ag1 110.95(14) . .
Ag2 S2 Ag1 125.30(4) 1_455 .
C15 S3 C14 101.1(2) . .
C15 S3 Ag2 97.65(15) . .
C14 S3 Ag2 109.50(15) . .
C18 S4 C19 102.3(2) . .
C18 S4 Ag1 111.23(15) . .
C19 S4 Ag1 110.61(15) . .
C18 S4 Ag2 94.74(15) . .
C19 S4 Ag2 109.00(15) . .
Ag1 S4 Ag2 125.59(4) . .
C5 N1 C4 113.1(4) . .
C5 N1 Ag1 112.6(2) . .
C4 N1 Ag1 107.2(3) . .
C17 N2 C16 113.3(4) . .
C17 N2 Ag2 112.1(3) . .
C16 N2 Ag2 106.5(3) . .
C12 C1 C8 118.8(4) . .
C12 C1 C2 118.7(4) . .
C8 C1 C2 122.4(4) . .
C1 C2 S1 111.3(3) . .
C4 C3 S1 114.4(3) . .
N1 C4 C3 114.2(4) . .
N1 C5 C6 112.3(4) . .
C5 C6 S2 112.9(3) . .
C8 C7 S2 109.7(3) . .
C9 C8 C1 118.8(4) . .
C9 C8 C7 118.5(4) . .
C1 C8 C7 122.7(4) . .
C10 C9 C8 121.7(4) . .
C11 C10 C9 119.2(4) . .
C12 C11 C10 119.9(4) . .
C11 C12 C1 121.5(4) . .
C24 C13 C20 118.8(4) . .
C24 C13 C14 118.0(4) . .
C20 C13 C14 123.0(4) . .
C13 C14 S3 112.2(3) . .
C16 C15 S3 114.6(3) . .
N2 C16 C15 114.5(4) . .
N2 C17 C18 112.5(4) . .
C17 C18 S4 113.2(3) . .
C20 C19 S4 110.3(3) . .
C21 C20 C13 119.3(4) . .
C21 C20 C19 117.8(4) . .
C13 C20 C19 122.8(4) . .
C22 C21 C20 120.8(5) . .
C23 C22 C21 120.2(4) . .
C22 C23 C24 119.9(4) . .
C23 C24 C13 121.0(4) . .
N3 C25 C26 179.6(7) . .
N4 C27 C28 178.9(7) . .
Cl5 C29 Cl4 111.7(3) . .
Cl5 C29 Cl3 110.0(3) . .
Cl4 C29 Cl3 110.3(3) . .

loop_
_geom_bond_atom_site_label_1
_geom_bond_atom_site_label_2
_geom_bond_distance
_geom_bond_site_symmetry_2
Ag1 N1 2.345(4) .
Ag1 S4 2.4630(11) .
Ag1 S1 2.5930(12) .
Ag1 S2 2.6366(11) .
Ag2 N2 2.316(4) .
Ag2 S2 2.4404(11) 1_655
Ag2 S3 2.5641(12) .
Ag2 S4 2.6266(11) .
Cl1 O4 1.421(4) .
Cl1 O1 1.426(4) .
Cl1 O3 1.431(4) .
Cl1 O2 1.433(4) .
Cl2 O6 1.415(4) .
Cl2 O5 1.417(4) .
Cl2 O7 1.429(5) .
Cl2 O8 1.444(5) .
Cl3 C29 1.761(5) .
Cl4 C29 1.759(6) .
Cl5 C29 1.740(6) .
S1 C3 1.830(5) .
S1 C2 1.839(4) .
S2 C6 1.826(4) .
S2 C7 1.833(4) .
S2 Ag2 2.4404(11) 1_455
S3 C15 1.831(5) .
S3 C14 1.841(5) .
S4 C18 1.823(4) .
S4 C19 1.836(4) .
N1 C5 1.468(5) .
N1 C4 1.473(6) .
N2 C17 1.469(6) .
N2 C16 1.475(6) .
N3 C25 1.129(7) .
N4 C27 1.127(7) .
C1 C12 1.398(6) .
C1 C8 1.403(6) .
C1 C2 1.500(6) .
C3 C4 1.533(7) .
C5 C6 1.516(6) .
C7 C8 1.502(6) .
C8 C9 1.401(6) .
C9 C10 1.386(6) .
C10 C11 1.385(7) .
C11 C12 1.385(7) .
C13 C24 1.398(6) .
C13 C20 1.402(6) .
C13 C14 1.506(6) .
C15 C16 1.528(7) .
C17 C18 1.518(6) .
C19 C20 1.507(6) .
C20 C21 1.393(6) .
C21 C22 1.381(7) .
C22 C23 1.377(7) .
C23 C24 1.381(7) .
C25 C26 1.448(8) .
C27 C28 1.447(8) .
